data_1508219
loop_
_publ_author_name
'Bhowmika, Prasanta'
'Janaa, Subrata'
'Janab, Partha Pratim'
'Harmsb, Klaus'
'Chattopadhyay, Shouvik'

_publ_section_title
;
 Anion mediated diversity in the H-bonded assembly of a series of
 heteronuclear copper(II)/sodium(I) compounds
;
_journal_name_full
;
Inorganica Chimica Acta
;
_journal_page_first 53
_journal_page_last 60
_journal_paper_doi 10.1016/j.ica.2012.03.044
_journal_volume 390
_journal_year 2012
_chemical_formula_moiety 'C20 H24 Cu N5 Na O5'
_chemical_formula_sum 'C20 H24 Cu N5 Na O5'
_chemical_formula_weight 500.98
_space_group_IT_number 2
_symmetry_cell_setting triclinic
_symmetry_space_group_name_Hall '-P 1'
_symmetry_space_group_name_H-M 'P -1'
_atom_sites_solution_hydrogens geom
_atom_sites_solution_primary direct
_atom_sites_solution_secondary difmap
_cell_angle_alpha 96.8540(10)
_cell_angle_beta 101.0990(10)
_cell_angle_gamma 93.0950(10)
_cell_formula_units_Z 2
_cell_length_a 7.2590(2)
_cell_length_b 11.0904(3)
_cell_length_c 13.5757(3)
_cell_measurement_temperature 293(2)
_cell_volume 1061.48(5)
_computing_structure_refinement 'SHELXL-97 (Sheldrick, 1997)'
_diffrn_ambient_temperature 293(2)
_diffrn_measured_fraction_theta_full 0.967
_diffrn_measured_fraction_theta_max 0.967
_diffrn_radiation_monochromator graphite
_diffrn_radiation_source 'fine-focus sealed tube'
_diffrn_radiation_type MoK\a
_diffrn_radiation_wavelength 0.71073
_diffrn_reflns_av_R_equivalents 0.0374
_diffrn_reflns_av_sigmaI/netI 0.0384
_diffrn_reflns_limit_h_max 13
_diffrn_reflns_limit_h_min -13
_diffrn_reflns_limit_k_max 21
_diffrn_reflns_limit_k_min -21
_diffrn_reflns_limit_l_max 26
_diffrn_reflns_limit_l_min -26
_diffrn_reflns_number 53902
_diffrn_reflns_theta_full 43.13
_diffrn_reflns_theta_max 43.13
_diffrn_reflns_theta_min 1.54
_exptl_absorpt_coefficient_mu 1.093
_exptl_absorpt_correction_T_max 0.804
_exptl_absorpt_correction_T_min 0.728
_exptl_absorpt_correction_type multi-scan
_exptl_crystal_colour brown
_exptl_crystal_density_diffrn 1.567
_exptl_crystal_density_method 'not measured'
_exptl_crystal_F_000 518
_exptl_crystal_size_max 0.30
_exptl_crystal_size_mid 0.30
_exptl_crystal_size_min 0.20
_refine_diff_density_max 0.448
_refine_diff_density_min -0.967
_refine_diff_density_rms 0.139
_refine_ls_extinction_method none
_refine_ls_goodness_of_fit_ref 1.005
_refine_ls_hydrogen_treatment mixed
_refine_ls_matrix_type full
_refine_ls_number_parameters 300
_refine_ls_number_reflns 15287
_refine_ls_number_restraints 0
_refine_ls_restrained_S_all 1.005
_refine_ls_R_factor_all 0.0749
_refine_ls_R_factor_gt 0.0417
_refine_ls_shift/su_max 0.938
_refine_ls_shift/su_mean 0.032
_refine_ls_structure_factor_coef Fsqd
_refine_ls_weighting_details 'calc w=1/[\s^2^(Fo^2^)+(0.0646P)^2^+0.0639P] where P=(Fo^2^+2Fc^2^)/3'
_refine_ls_weighting_scheme calc
_refine_ls_wR_factor_gt 0.1095
_refine_ls_wR_factor_ref 0.1245
_reflns_number_gt 10031
_reflns_number_total 15802
_reflns_threshold_expression >2sigma(I)
_cod_data_source_file 2.cif
_cod_data_source_block 2
_cod_database_code 1508219

loop_
_symmetry_equiv_pos_as_xyz
'x, y, z'
'-x, -y, -z'

loop_
_atom_site_label
_atom_site_type_symbol
_atom_site_fract_x
_atom_site_fract_y
_atom_site_fract_z
_atom_site_U_iso_or_equiv
_atom_site_adp_type
_atom_site_occupancy
_atom_site_symmetry_multiplicity
_atom_site_calc_flag
_atom_site_refinement_flags
Cu1 Cu 0.976787(17) 0.970625(10) 0.720124(9) 0.02880(4) Uani 1 1 d .
Na Na 0.95506(8) 1.28207(4) 0.72223(4) 0.03812(10) Uani 1 1 d .
O2 O 0.85949(12) 1.08568(7) 0.63828(6) 0.03448(16) Uani 1 1 d .
N12 N 0.90544(14) 0.83572(8) 0.60878(7) 0.03315(17) Uani 1 1 d .
O1 O 1.05459(14) 1.11802(7) 0.81165(6) 0.03982(19) Uani 1 1 d .
C5 C 0.77403(14) 1.06898(9) 0.54327(7) 0.02900(16) Uani 1 1 d .
C6 C 0.69621(15) 1.17009(10) 0.49934(8) 0.03216(18) Uani 1 1 d .
N8 N 1.07409(15) 0.86941(8) 0.82775(8) 0.03464(17) Uani 1 1 d .
C13 C 1.15753(15) 1.13420(9) 0.90286(7) 0.03016(17) Uani 1 1 d .
C4 C 0.75611(16) 0.95703(10) 0.48096(8) 0.03278(18) Uani 1 1 d .
C14 C 1.21539(16) 1.25491(10) 0.95042(8) 0.03343(19) Uani 1 1 d .
C10 C 0.82233(17) 0.84867(10) 0.51798(9) 0.0354(2) Uani 1 1 d .
H10 H 0.8032 0.7788 0.4709 0.043 Uiso 1 1 calc R
C12 C 1.21511(17) 1.03895(10) 0.95775(8) 0.03444(19) Uani 1 1 d .
C15 C 1.32643(18) 1.27835(12) 1.04587(8) 0.0385(2) Uani 1 1 d .
H15 H 1.3638 1.3583 1.0748 0.046 Uiso 1 1 calc R
C11 C 1.16423(19) 0.91413(11) 0.91697(9) 0.0391(2) Uani 1 1 d .
H11 H 1.2012 0.8576 0.9608 0.047 Uiso 1 1 calc R
C7 C 0.60801(17) 1.15842(13) 0.39885(9) 0.0400(2) Uani 1 1 d .
H7 H 0.5578 1.2253 0.3715 0.048 Uiso 1 1 calc R
C1 C 0.9509(2) 0.71100(10) 0.62426(11) 0.0446(3) Uani 1 1 d .
H1A H 1.0834 0.7033 0.6241 0.054 Uiso 1 1 calc R
H1B H 0.8782 0.6542 0.5688 0.054 Uiso 1 1 calc R
C16 C 1.3272(2) 1.06493(13) 1.05683(10) 0.0461(3) Uani 1 1 d .
H16 H 1.3630 1.0012 1.0932 0.055 Uiso 1 1 calc R
C3 C 1.0532(2) 0.73456(10) 0.81313(11) 0.0462(3) Uani 1 1 d .
H3A H 1.0197 0.7073 0.8731 0.055 Uiso 1 1 calc R
H3B H 1.1739 0.7045 0.8068 0.055 Uiso 1 1 calc R
C9 C 0.6655(2) 0.94725(13) 0.37814(9) 0.0439(3) Uani 1 1 d .
H9 H 0.6546 0.8726 0.3373 0.053 Uiso 1 1 calc R
C2 C 0.9088(2) 0.67930(10) 0.72265(11) 0.0440(3) Uani 1 1 d .
H2A H 0.7869 0.7068 0.7299 0.053 Uiso 1 1 calc R
H2B H 0.9011 0.5914 0.7206 0.053 Uiso 1 1 calc R
C8 C 0.5940(2) 1.04574(15) 0.33804(10) 0.0484(3) Uani 1 1 d .
H8 H 0.5358 1.0382 0.2701 0.058 Uiso 1 1 calc R
C17 C 0.6430(3) 1.38047(13) 0.52974(12) 0.0533(3) Uani 1 1 d .
H17A H 0.6702 1.4475 0.5834 0.080 Uiso 1 1 calc R
H17B H 0.5091 1.3648 0.5079 0.080 Uiso 1 1 calc R
H17C H 0.6970 1.4003 0.4739 0.080 Uiso 1 1 calc R
O3 O 1.15182(17) 1.34159(8) 0.89195(7) 0.0518(3) Uani 1 1 d .
O4 O 0.72083(15) 1.27542(8) 0.56524(7) 0.0455(2) Uani 1 1 d .
C200 C 1.3831(2) 1.18226(14) 1.09935(9) 0.0455(3) Uani 1 1 d .
H200 H 1.4587 1.1981 1.1638 0.055 Uiso 1 1 calc R
C201 C 1.2048(3) 1.46447(12) 0.93078(13) 0.0588(4) Uani 1 1 d .
H20A H 1.1504 1.5155 0.8823 0.088 Uiso 1 1 calc R
H20B H 1.3395 1.4781 0.9439 0.088 Uiso 1 1 calc R
H20C H 1.1607 1.4837 0.9926 0.088 Uiso 1 1 calc R
N2 N 1.30757(18) 1.47564(11) 0.69705(9) 0.0444(2) Uani 1 1 d .
N1 N 1.1699(2) 1.41478(15) 0.66144(12) 0.0634(4) Uani 1 1 d .
O100 O 0.73428(19) 1.38872(13) 0.80206(10) 0.0593(3) Uani 1 1 d .
N3 N 1.4450(2) 1.53928(15) 0.73201(13) 0.0611(4) Uani 1 1 d .
C296 C 0.6401(4) 1.2987(3) 0.8430(2) 0.0772(6) Uiso 1 1 d .
H65 H 0.473(5) 1.307(3) 0.816(3) 0.140(12) Uiso 1 1 d .
H39 H 0.648(4) 1.433(3) 0.771(2) 0.085(8) Uiso 1 1 d .
H49 H 0.712(4) 1.279(3) 0.896(3) 0.109(10) Uiso 1 1 d .
H74 H 0.646(7) 1.232(5) 0.821(4) 0.196(19) Uiso 1 1 d .

loop_
_atom_site_aniso_label
_atom_site_aniso_U_11
_atom_site_aniso_U_22
_atom_site_aniso_U_33
_atom_site_aniso_U_23
_atom_site_aniso_U_13
_atom_site_aniso_U_12
Cu1 0.03705(7) 0.01984(5) 0.02700(6) 0.00362(4) -0.00024(4) 0.00285(4)
Na 0.0490(3) 0.02744(19) 0.0337(2) 0.00436(17) -0.00258(18) 0.00428(17)
O2 0.0455(4) 0.0255(3) 0.0266(3) 0.0030(2) -0.0075(3) 0.0048(3)
N12 0.0433(5) 0.0218(3) 0.0331(4) 0.0022(3) 0.0061(3) 0.0006(3)
O1 0.0603(5) 0.0233(3) 0.0277(3) 0.0029(2) -0.0119(3) 0.0061(3)
C5 0.0300(4) 0.0286(4) 0.0258(4) 0.0045(3) -0.0006(3) -0.0002(3)
C6 0.0326(4) 0.0340(4) 0.0275(4) 0.0073(3) -0.0019(3) 0.0024(3)
N8 0.0458(5) 0.0235(3) 0.0341(4) 0.0072(3) 0.0040(3) 0.0056(3)
C13 0.0366(4) 0.0267(4) 0.0245(4) 0.0037(3) -0.0013(3) 0.0046(3)
C4 0.0371(5) 0.0322(4) 0.0259(4) 0.0017(3) 0.0016(3) -0.0035(3)
C14 0.0416(5) 0.0290(4) 0.0261(4) 0.0033(3) -0.0020(3) 0.0029(3)
C10 0.0463(6) 0.0272(4) 0.0304(5) -0.0006(3) 0.0062(4) -0.0037(4)
C12 0.0435(5) 0.0309(4) 0.0271(4) 0.0070(3) -0.0008(3) 0.0079(4)
C15 0.0449(6) 0.0385(5) 0.0264(4) -0.0002(4) -0.0031(4) 0.0006(4)
C11 0.0548(6) 0.0300(4) 0.0324(5) 0.0110(4) 0.0022(4) 0.0104(4)
C7 0.0397(5) 0.0479(6) 0.0301(5) 0.0123(4) -0.0029(4) 0.0041(4)
C1 0.0661(8) 0.0238(4) 0.0448(7) 0.0024(4) 0.0139(6) 0.0057(4)
C16 0.0606(8) 0.0440(6) 0.0294(5) 0.0095(4) -0.0069(5) 0.0116(5)
C3 0.0663(8) 0.0238(4) 0.0479(7) 0.0111(4) 0.0051(6) 0.0067(4)
C9 0.0561(7) 0.0435(6) 0.0263(5) -0.0007(4) -0.0005(4) -0.0048(5)
C2 0.0555(7) 0.0253(4) 0.0524(7) 0.0088(4) 0.0132(5) -0.0026(4)
C8 0.0571(7) 0.0569(8) 0.0252(5) 0.0066(5) -0.0055(4) -0.0008(6)
C17 0.0756(10) 0.0392(6) 0.0448(7) 0.0126(5) 0.0024(6) 0.0223(6)
O3 0.0819(7) 0.0248(3) 0.0368(4) 0.0033(3) -0.0165(4) 0.0024(4)
O4 0.0629(6) 0.0313(4) 0.0363(4) 0.0066(3) -0.0086(4) 0.0126(4)
C200 0.0527(7) 0.0501(7) 0.0276(5) 0.0048(4) -0.0075(4) 0.0065(5)
C201 0.0917(12) 0.0256(5) 0.0498(8) 0.0002(5) -0.0049(7) 0.0010(6)
N2 0.0551(6) 0.0395(5) 0.0392(5) 0.0055(4) 0.0099(4) 0.0058(4)
N1 0.0690(9) 0.0590(8) 0.0572(9) 0.0049(7) 0.0074(7) -0.0134(7)
O100 0.0596(7) 0.0641(7) 0.0573(7) 0.0119(6) 0.0150(5) 0.0129(6)
N3 0.0574(8) 0.0544(8) 0.0658(9) 0.0006(7) 0.0053(6) -0.0042(6)

loop_
_atom_type_symbol
_atom_type_description
_atom_type_scat_dispersion_real
_atom_type_scat_dispersion_imag
_atom_type_scat_source
C C 0.0033 0.0016 'International Tables Vol C Tables 4.2.6.8 and 6.1.1.4'
H H 0.0000 0.0000 'International Tables Vol C Tables 4.2.6.8 and 6.1.1.4'
Cu Cu 0.3201 1.2651 'International Tables Vol C Tables 4.2.6.8 and 6.1.1.4'
N N 0.0061 0.0033 'International Tables Vol C Tables 4.2.6.8 and 6.1.1.4'
O O 0.0106 0.0060 'International Tables Vol C Tables 4.2.6.8 and 6.1.1.4'
Na Na 0.0362 0.0249 'International Tables Vol C Tables 4.2.6.8 and 6.1.1.4'

loop_
_geom_angle_atom_site_label_1
_geom_angle_atom_site_label_2
_geom_angle_atom_site_label_3
_geom_angle
O2 Cu1 O1 80.42(3)
O2 Cu1 N12 92.26(4)
O1 Cu1 N12 170.45(4)
O2 Cu1 N8 167.87(4)
O1 Cu1 N8 91.42(4)
N12 Cu1 N8 96.73(4)
O2 Cu1 Na 39.79(2)
O1 Cu1 Na 40.95(2)
N12 Cu1 Na 130.92(3)
N8 Cu1 Na 132.30(3)
O2 Na O1 63.42(3)
O2 Na O100 117.84(5)
O1 Na O100 109.68(5)
O2 Na N1 120.85(5)
O1 Na N1 122.76(6)
O100 Na N1 113.30(6)
O2 Na O4 65.81(3)
O1 Na O4 128.32(4)
O100 Na O4 85.71(5)
N1 Na O4 91.20(5)
O2 Na O3 128.15(3)
O1 Na O3 64.74(3)
O100 Na O3 80.63(5)
N1 Na O3 86.87(5)
O4 Na O3 164.14(4)
O2 Na C296 96.24(7)
O1 Na C296 86.79(7)
O100 Na C296 26.42(6)
N1 Na C296 139.42(7)
O4444444 Na C296 89.64(7)
O3 Na C296 81.72(7)
O2 Na Cu1 31.677(19)
O1 Na Cu1 31.97(2)
O100 Na Cu1 121.06(4)
N1 Na Cu1 125.38(5)
O4 Na Cu1 97.40(3)
O3 Na Cu1 96.54(3)
C296 Na Cu1 94.65(6)
C5 O2 Cu1 129.31(7)
C5 O2 Na 120.63(6)
Cu1 O2 Na 108.53(3)
C10 N12 C1 115.22(10)
C10 N12 Cu1 124.08(7)
C1 N12 Cu1 120.68(8)
C13 O1 Cu1 129.79(7)
C13 O1 Na 122.84(6)
Cu1 O1 Na 107.08(4)
O2 C5 C4 123.72(9)
O2 C5 C6 118.64(9)
C4 C5 C6 117.64(9)
O4 C6 C7 125.15(10)
O4 C6 C5 113.68(9)
C7 C6 C5 121.16(11)
C11 N8 C3 112.72(10)
C11 N8 Cu1 123.67(7)
C3 N8 Cu1 123.60(8)
O1 C13 C12 123.86(9)
O1 C13 C14 118.77(9)
C12 C13 C14 117.37(9)
C5 C4 C9 120.22(11)
C5 C4 C10 122.38(9)
C9 C4 C10 117.37(10)
O3 C14 C15 124.89(10)
O3 C14 C13 113.36(9)
C15 C14 C13 121.75(10)
N12 C10 C4 128.05(10)
C13 C12 C16 120.09(10)
C13 C12 C11 121.86(10)
C16 C12 C11 118.05(10)
C14 C15 C200 120.10(11)
N8 C11 C12 128.74(10)
C6 C7 C8 119.97(11)
N12 C1 C2 111.41(11)
C200 C16 C12 120.85(11)
N8 C3 C2 114.55(10)
C8 C9 C4 120.81(12)
C3 C2 C1 113.36(12)
C9 C8 C7 120.18(11)
C14 O3 C201 118.10(10)
C14 O3 Na 120.28(7)
C201 O3 Na 121.61(9)
C6 O4 C17 118.05(10)
C6 O4 Na 117.02(6)
C17 O4 Na 123.38(9)
C16 C200 C15 119.82(11)
N1 N2 N3 178.50(18)
N2 N1 Na 135.86(13)
C296 O100 Na 104.47(14)
O100 C296 Na 49.11(10)

loop_
_geom_bond_atom_site_label_1
_geom_bond_atom_site_label_2
_geom_bond_distance
Cu1 O2 1.9181(8)
Cu1 O1 1.9184(8)
Cu1 N12 1.9664(9)
Cu1 N8 1.9934(9)
Cu1 Na 3.4631(5)
Na O2 2.3375(9)
Na O1 2.3743(9)
Na O100 2.3894(14)
Na N1 2.4121(16)
Na O4 2.4479(10)
Na O3 2.4601(10)
Na C296 3.061(3)
O2 C5 1.3059(12)
N12 C10 1.2921(15)
N12 C1 1.4691(15)
O1 C13 1.3039(12)
C5 C4 1.4012(14)
C5 C6 1.4250(14)
C6 O4 1.3650(14)
C6 C7 1.3785(15)
N8 C11 1.2875(16)
N8 C3 1.4805(14)
C13 C12 1.4006(14)
C13 C14 1.4191(14)
C4 C9 1.4126(16)
C4 C10 1.4288(16)
C14 O3 1.3624(14)
C14 C15 1.3753(14)
C12 C16 1.4193(16)
C12 C11 1.4291(16)
C15 C200 1.3960(18)
C7 C8 1.401(2)
C1 C2 1.503(2)
C16 C200 1.366(2)
C3 C2 1.496(2)
C9 C8 1.361(2)
C17 O4 1.4174(15)
O3 C201 1.4060(15)
N2 N1 1.1622(19)
N2 N3 1.1747(19)
O100 C296 1.407(3)
